data_7130772
loop_
_publ_author_name
'Mehrotra, Sonam'
'Raje, Sakthi'
'Jain, Anant Kumar'
'Butcher, R. J.'
'Angamuthu, Raja'

_publ_section_title
;
 Triazine based eccentric Piedfort units towards a single source hydrogen
 bonded network
;
_journal_name_full 'Chemical Communications'
_journal_paper_doi 10.1039/D2CC03327E
_journal_year 2022
_chemical_formula_moiety '8(C12 H24 N6), C H Cl3'
_chemical_formula_sum 'C97 H193 Cl3 N48'
_chemical_formula_weight 2138.33
_space_group_crystal_system trigonal
_space_group_IT_number 167
_space_group_name_Hall '-R 3 2"c'
_space_group_name_H-M_alt 'R -3 c :H'
_atom_sites_solution_hydrogens mixed
_audit_creation_method SHELXL-2018/3
_audit_update_record
;
2022-07-16 deposited with the CCDC.	2022-09-26 downloaded from the CCDC.
;
_cell_angle_alpha 90
_cell_angle_beta 90
_cell_angle_gamma 120
_cell_formula_units_Z 12
_cell_length_a 22.1441(7)
_cell_length_b 22.1441(7)
_cell_length_c 96.226(5)
_cell_measurement_reflns_used 9863
_cell_measurement_temperature 123(2)
_cell_measurement_theta_max 23.072
_cell_measurement_theta_min 2.235
_cell_volume 40864(3)
_computing_cell_refinement 'Bruker Apex 2'
_computing_data_collection 'Bruker Apex 2'
_computing_data_reduction 'Bruker Apex 2'
_computing_molecular_graphics 'Bruker SHELXTL (Sheldrick, 2008)'
_computing_publication_material 'Bruker SHELXTL (Sheldrick, 2008)'
_computing_structure_refinement 'SHELXL-2018/3 (Sheldrick, 2018)'
_computing_structure_solution 'SHELXT 2014/5 (Sheldrick, 2014)'
_diffrn_ambient_temperature 123(2)
_diffrn_measured_fraction_theta_full 0.999
_diffrn_measured_fraction_theta_max 0.999
_diffrn_measurement_device_type 'Bruker Apex 2'
_diffrn_measurement_method '\w scans'
_diffrn_radiation_type MoK\a
_diffrn_radiation_wavelength 0.71073
_diffrn_reflns_av_R_equivalents 0.1403
_diffrn_reflns_av_unetI/netI 0.0554
_diffrn_reflns_Laue_measured_fraction_full 0.999
_diffrn_reflns_Laue_measured_fraction_max 0.999
_diffrn_reflns_limit_h_max 26
_diffrn_reflns_limit_h_min -26
_diffrn_reflns_limit_k_max 26
_diffrn_reflns_limit_k_min -26
_diffrn_reflns_limit_l_max 115
_diffrn_reflns_limit_l_min -115
_diffrn_reflns_number 161522
_diffrn_reflns_point_group_measured_fraction_full 0.999
_diffrn_reflns_point_group_measured_fraction_max 0.999
_diffrn_reflns_theta_full 25.242
_diffrn_reflns_theta_max 25.263
_diffrn_reflns_theta_min 2.166
_exptl_absorpt_coefficient_mu 0.124
_exptl_absorpt_correction_T_max 0.7457
_exptl_absorpt_correction_T_min 0.6158
_exptl_absorpt_correction_type multi-scan
_exptl_absorpt_process_details 'Sadabs (Sheldrick, 1996)'
_exptl_crystal_colour colorless
_exptl_crystal_density_diffrn 1.043
_exptl_crystal_description 'hexagonal plate'
_exptl_crystal_F_000 13944
_exptl_crystal_size_max 0.21
_exptl_crystal_size_mid 0.18
_exptl_crystal_size_min 0.08
_refine_diff_density_max 1.422
_refine_diff_density_min -1.678
_refine_diff_density_rms 0.062
_refine_ls_extinction_method none
_refine_ls_goodness_of_fit_ref 1.021
_refine_ls_hydrogen_treatment mixed
_refine_ls_matrix_type full
_refine_ls_number_parameters 507
_refine_ls_number_reflns 8242
_refine_ls_number_restraints 32
_refine_ls_restrained_S_all 1.064
_refine_ls_R_factor_all 0.1254
_refine_ls_R_factor_gt 0.0724
_refine_ls_shift/su_max 0.001
_refine_ls_shift/su_mean 0.000
_refine_ls_structure_factor_coef Fsqd
_refine_ls_weighting_details 'w=1/[\s^2^(Fo^2^)+(0.0832P)^2^+219.2316P] where P=(Fo^2^+2Fc^2^)/3'
_refine_ls_weighting_scheme calc
_refine_ls_wR_factor_gt 0.1770
_refine_ls_wR_factor_ref 0.2070
_reflns_Friedel_coverage 0.000
_reflns_number_gt 5226
_reflns_number_total 8242
_reflns_threshold_expression 'I > 2\s(I)'
_cod_data_source_file d2cc03327e2.cif
_cod_data_source_block shelx
_cod_database_code 7130772
_shelx_shelxl_version_number 2018/3
_shelx_space_group_comment
;
The symmetry employed for this shelxl refinement is uniquely defined
by the following loop, which should always be used as a source of
symmetry information in preference to the above space-group names.
They are only intended as comments.
;

loop_
_space_group_symop_operation_xyz
'x, y, z'
'-y, x-y, z'
'-x+y, -x, z'
'y, x, -z+1/2'
'x-y, -y, -z+1/2'
'-x, -x+y, -z+1/2'
'x+2/3, y+1/3, z+1/3'
'-y+2/3, x-y+1/3, z+1/3'
'-x+y+2/3, -x+1/3, z+1/3'
'y+2/3, x+1/3, -z+5/6'
'x-y+2/3, -y+1/3, -z+5/6'
'-x+2/3, -x+y+1/3, -z+5/6'
'x+1/3, y+2/3, z+2/3'
'-y+1/3, x-y+2/3, z+2/3'
'-x+y+1/3, -x+2/3, z+2/3'
'y+1/3, x+2/3, -z+7/6'
'x-y+1/3, -y+2/3, -z+7/6'
'-x+1/3, -x+y+2/3, -z+7/6'
'-x, -y, -z'
'y, -x+y, -z'
'x-y, x, -z'
'-y, -x, z-1/2'
'-x+y, y, z-1/2'
'x, x-y, z-1/2'
'-x+2/3, -y+1/3, -z+1/3'
'y+2/3, -x+y+1/3, -z+1/3'
'x-y+2/3, x+1/3, -z+1/3'
'-y+2/3, -x+1/3, z-1/6'
'-x+y+2/3, y+1/3, z-1/6'
'x+2/3, x-y+1/3, z-1/6'
'-x+1/3, -y+2/3, -z+2/3'
'y+1/3, -x+y+2/3, -z+2/3'
'x-y+1/3, x+2/3, -z+2/3'
'-y+1/3, -x+2/3, z+1/6'
'-x+y+1/3, y+2/3, z+1/6'
'x+1/3, x-y+2/3, z+1/6'

loop_
_atom_site_label
_atom_site_type_symbol
_atom_site_fract_x
_atom_site_fract_y
_atom_site_fract_z
_atom_site_U_iso_or_equiv
_atom_site_adp_type
_atom_site_occupancy
_atom_site_site_symmetry_order
_atom_site_calc_flag
_atom_site_refinement_flags_posn
_atom_site_refinement_flags_adp
_atom_site_refinement_flags_occupancy
_atom_site_disorder_assembly
_atom_site_disorder_group
N1A N 0.49024(13) 0.39145(14) 0.40252(3) 0.0213(6) Uani 1 1 d . . . . .
N2A N 0.38630(13) 0.39859(14) 0.40016(3) 0.0224(6) Uani 1 1 d . . . . .
N3A N 0.46188(13) 0.42151(14) 0.38059(3) 0.0224(6) Uani 1 1 d . . . . .
N4A N 0.56315(14) 0.41798(15) 0.38400(3) 0.0235(6) Uani 1 1 d . . . . .
H4A H 0.5877(17) 0.4118(17) 0.3900(3) 0.019(9) Uiso 1 1 d . . . . .
N5A N 0.41583(15) 0.36889(15) 0.42086(3) 0.0241(6) Uani 1 1 d . . . . .
H5A H 0.3795(19) 0.3683(18) 0.4240(3) 0.028(10) Uiso 1 1 d . . . . .
N6A N 0.36193(14) 0.42543(15) 0.37843(3) 0.0254(7) Uani 1 1 d . . . . .
H6A H 0.3756(19) 0.4380(19) 0.3699(4) 0.036(11) Uiso 1 1 d . . . . .
C1A C 0.50326(16) 0.41056(16) 0.38905(3) 0.0197(7) Uani 1 1 d . . . . .
C2A C 0.43180(16) 0.38710(16) 0.40751(3) 0.0199(7) Uani 1 1 d . . . . .
C3A C 0.40409(16) 0.41477(16) 0.38688(3) 0.0205(7) Uani 1 1 d . . . . .
C4A C 0.59208(17) 0.44717(17) 0.37031(3) 0.0237(7) Uani 1 1 d . . . . .
H4AA H 0.553540 0.426699 0.363319 0.028 Uiso 1 1 calc R U . . .
C5A C 0.62411(19) 0.52600(18) 0.37022(4) 0.0325(8) Uani 1 1 d . . . . .
H5AA H 0.588726 0.538041 0.372904 0.049 Uiso 1 1 calc R U . . .
H5AB H 0.641270 0.543890 0.360869 0.049 Uiso 1 1 calc R U . . .
H5AC H 0.662960 0.546885 0.376827 0.049 Uiso 1 1 calc R U . . .
C6A C 0.64528(19) 0.42560(19) 0.36659(4) 0.0333(9) Uani 1 1 d . . . . .
H6AA H 0.622499 0.374605 0.366403 0.050 Uiso 1 1 calc R U . . .
H6AB H 0.682614 0.444032 0.373542 0.050 Uiso 1 1 calc R U . . .
H6AC H 0.665056 0.444252 0.357416 0.050 Uiso 1 1 calc R U . . .
C7A C 0.45876(17) 0.35504(17) 0.43035(3) 0.0243(7) Uani 1 1 d . . . . .
H7AA H 0.478498 0.329956 0.425075 0.029 Uiso 1 1 calc R U . . .
C8A C 0.51901(18) 0.42225(19) 0.43595(4) 0.0336(9) Uani 1 1 d . . . . .
H8AA H 0.545594 0.452565 0.428189 0.050 Uiso 1 1 calc R U . . .
H8AB H 0.549506 0.411614 0.441549 0.050 Uiso 1 1 calc R U . . .
H8AC H 0.500856 0.445999 0.441749 0.050 Uiso 1 1 calc R U . . .
C9A C 0.41340(18) 0.30773(18) 0.44189(3) 0.0307(8) Uani 1 1 d . . . . .
H9AA H 0.374493 0.265518 0.437870 0.046 Uiso 1 1 calc R U . . .
H9AB H 0.395135 0.332134 0.447453 0.046 Uiso 1 1 calc R U . . .
H9AC H 0.441166 0.294892 0.447830 0.046 Uiso 1 1 calc R U . . .
C10A C 0.29779(18) 0.42347(19) 0.38272(4) 0.0325(9) Uani 1 1 d . . . . .
H10A H 0.271107 0.382138 0.388903 0.039 Uiso 1 1 calc R U . . .
C11A C 0.3128(2) 0.4889(2) 0.39075(4) 0.0515(11) Uani 1 1 d . . . . .
H11A H 0.341345 0.493764 0.398922 0.077 Uiso 1 1 calc R U . . .
H11B H 0.268795 0.485200 0.393738 0.077 Uiso 1 1 calc R U . . .
H11C H 0.338057 0.529855 0.384753 0.077 Uiso 1 1 calc R U . . .
C12A C 0.2547(2) 0.4138(2) 0.36981(4) 0.0472(11) Uani 1 1 d . . . . .
H12A H 0.244389 0.370288 0.365164 0.071 Uiso 1 1 calc R U . . .
H12B H 0.280905 0.453112 0.363472 0.071 Uiso 1 1 calc R U . . .
H12C H 0.210973 0.411794 0.372428 0.071 Uiso 1 1 calc R U . . .
N1B N 0.40750(14) 0.45124(14) 0.34827(3) 0.0242(6) Uani 1 1 d . . . . .
N2B N 0.36865(14) 0.46834(13) 0.32618(3) 0.0228(6) Uani 1 1 d . . . . .
N3B N 0.37340(15) 0.36417(14) 0.33062(3) 0.0289(7) Uani 1 1 d . . . . .
N4B N 0.41094(17) 0.35132(16) 0.35205(3) 0.0309(7) Uani 1 1 d . . . . .
H4B H 0.427(2) 0.368(2) 0.3598(4) 0.040(12) Uiso 1 1 d . . . . .
N5B N 0.40640(14) 0.55216(14) 0.34307(3) 0.0241(6) Uani 1 1 d . . . . .
H5B H 0.397(2) 0.576(2) 0.3370(4) 0.042(11) Uiso 1 1 d . . . . .
N6B N 0.33488(17) 0.38090(16) 0.30985(3) 0.0313(7) Uani 1 1 d . . . . .
H6B H 0.332(2) 0.342(2) 0.3076(4) 0.040(12) Uiso 1 1 d . . . . .
C1B C 0.39648(17) 0.38943(17) 0.34323(3) 0.0239(7) Uani 1 1 d . . . . .
C2B C 0.39447(16) 0.48882(16) 0.33917(3) 0.0215(7) Uani 1 1 d . . . . .
C3B C 0.35970(17) 0.40599(17) 0.32265(3) 0.0247(7) Uani 1 1 d . . . . .
C4B C 0.4038(2) 0.28418(19) 0.34864(4) 0.0328(9) Uani 1 1 d . . . . .
H4BA H 0.358842 0.255683 0.343568 0.039 Uiso 1 1 calc R U . . .
C5B C 0.4630(2) 0.2922(2) 0.33946(4) 0.0498(11) Uani 1 1 d . . . . .
H5BA H 0.465771 0.319281 0.331179 0.075 Uiso 1 1 calc R U . . .
H5BB H 0.454413 0.246075 0.336654 0.075 Uiso 1 1 calc R U . . .
H5BC H 0.506956 0.316575 0.344613 0.075 Uiso 1 1 calc R U . . .
C6B C 0.4012(2) 0.2475(2) 0.36214(4) 0.0457(10) Uani 1 1 d . . . . .
H6BA H 0.362268 0.242512 0.367826 0.069 Uiso 1 1 calc R U . . .
H6BB H 0.445022 0.274954 0.367224 0.069 Uiso 1 1 calc R U . . .
H6BC H 0.394649 0.201199 0.360091 0.069 Uiso 1 1 calc R U . . .
C7B C 0.44049(17) 0.58609(17) 0.35606(3) 0.0255(8) Uani 1 1 d . . . . .
H7BA H 0.418801 0.551198 0.363724 0.031 Uiso 1 1 calc R U . . .
C8B C 0.51838(18) 0.6109(2) 0.35584(4) 0.0353(9) Uani 1 1 d . . . . .
H8BA H 0.525264 0.571546 0.353631 0.053 Uiso 1 1 calc R U . . .
H8BB H 0.538593 0.629817 0.364967 0.053 Uiso 1 1 calc R U . . .
H8BC H 0.541291 0.647254 0.348762 0.053 Uiso 1 1 calc R U . . .
C9B C 0.42610(19) 0.64519(18) 0.35887(4) 0.0329(8) Uani 1 1 d . . . . .
H9BA H 0.375628 0.626700 0.359224 0.049 Uiso 1 1 calc R U . . .
H9BB H 0.446381 0.679835 0.351410 0.049 Uiso 1 1 calc R U . . .
H9BC H 0.446999 0.667186 0.367771 0.049 Uiso 1 1 calc R U . . .
C10B C 0.33062(18) 0.42086(18) 0.29831(3) 0.0259(8) Uani 1 1 d . . . . .
H10B H 0.301809 0.441931 0.301209 0.031 Uiso 1 1 calc R U . . .
C11B C 0.4016(2) 0.4785(2) 0.29384(4) 0.0506(11) Uani 1 1 d . . . . .
H11D H 0.424783 0.509731 0.301708 0.076 Uiso 1 1 calc R U . . .
H11E H 0.396276 0.504938 0.286230 0.076 Uiso 1 1 calc R U . . .
H11F H 0.429717 0.458317 0.290669 0.076 Uiso 1 1 calc R U . . .
C12B C 0.2941(2) 0.3707(2) 0.28637(4) 0.0398(10) Uani 1 1 d . . . . .
H12D H 0.247153 0.335261 0.289277 0.060 Uiso 1 1 calc R U . . .
H12E H 0.320791 0.348041 0.283745 0.060 Uiso 1 1 calc R U . . .
H12F H 0.290966 0.396491 0.278393 0.060 Uiso 1 1 calc R U . . .
N1C N 0.37292(13) 0.63441(13) 0.32244(2) 0.0189(6) Uani 1 1 d . . . . .
N2C N 0.27217(14) 0.52915(14) 0.32246(3) 0.0208(6) Uani 1 1 d . . . . .
H2C H 0.2979(17) 0.5119(17) 0.3224(3) 0.019(9) Uiso 1 1 d . . . . .
C1C C 0.30250(16) 0.59884(16) 0.32239(3) 0.0178(7) Uani 1 1 d . . . . .
C2C C 0.19731(16) 0.48157(16) 0.32248(3) 0.0215(7) Uani 1 1 d . . . . .
H2CA H 0.175316 0.501328 0.328704 0.026 Uiso 1 1 calc R U . . .
C3C C 0.18274(18) 0.41246(17) 0.32844(4) 0.0316(8) Uani 1 1 d . . . . .
H3CA H 0.202262 0.419584 0.337833 0.047 Uiso 1 1 calc R U . . .
H3CB H 0.204244 0.392375 0.322526 0.047 Uiso 1 1 calc R U . . .
H3CC H 0.132253 0.380575 0.328829 0.047 Uiso 1 1 calc R U . . .
C4C C 0.16599(19) 0.47275(19) 0.30805(4) 0.0355(9) Uani 1 1 d . . . . .
H4CA H 0.176940 0.518434 0.304396 0.053 Uiso 1 1 calc R U . . .
H4CB H 0.115278 0.442423 0.308577 0.053 Uiso 1 1 calc R U . . .
H4CC H 0.185561 0.451705 0.301870 0.053 Uiso 1 1 calc R U . . .
N1D N 0.62290(13) 0.26172(13) 0.40433(3) 0.0205(6) Uani 1 1 d . . . . .
N2D N 0.53015(14) 0.28133(14) 0.40444(3) 0.0229(6) Uani 1 1 d . . . . .
H2D H 0.5186(17) 0.3126(18) 0.4052(3) 0.023(9) Uiso 1 1 d . . . . .
C1D C 0.59939(16) 0.30670(16) 0.40439(3) 0.0195(7) Uani 1 1 d . . . . .
C2D C 0.47778(17) 0.20787(17) 0.40552(3) 0.0259(8) Uani 1 1 d . . . . .
H2DA H 0.490733 0.180905 0.399026 0.031 Uiso 1 1 calc R U . . .
C3D C 0.4733(2) 0.1800(2) 0.42016(4) 0.0417(10) Uani 1 1 d . . . . .
H3DA H 0.519127 0.187804 0.422979 0.063 Uiso 1 1 calc R U . . .
H3DB H 0.439381 0.129987 0.420343 0.063 Uiso 1 1 calc R U . . .
H3DC H 0.458366 0.204425 0.426580 0.063 Uiso 1 1 calc R U . . .
C4D C 0.40815(18) 0.1990(2) 0.40094(4) 0.0346(9) Uani 1 1 d . . . . .
H4DA H 0.412213 0.216527 0.391437 0.052 Uiso 1 1 calc R U . . .
H4DB H 0.394754 0.225186 0.407200 0.052 Uiso 1 1 calc R U . . .
H4DC H 0.372559 0.149438 0.401227 0.052 Uiso 1 1 calc R U . . .
C1SA C 0.666667 0.333333 0.45400(13) 0.077(4) Uani 0.592(5) 3 d DS TU P A 1
H1SA H 0.666667 0.333333 0.464393 0.092 Uiso 0.592(5) 3 calc R U P A 1
Cl1A Cl 0.58597(12) 0.27172(12) 0.45305(3) 0.0704(10) Uani 0.592(5) 1 d D U P A 1
C1SB C 0.666667 0.333333 0.44666(16) 0.103(6) Uani 0.408(5) 3 d DS TU P A 2
H1SB H 0.666667 0.333333 0.457056 0.124 Uiso 0.408(5) 3 calc R U P A 2
Cl1B Cl 0.58492(15) 0.2899(2) 0.44088(6) 0.133(2) Uani 0.408(5) 1 d D U P A 2

loop_
_atom_site_aniso_label
_atom_site_aniso_U_11
_atom_site_aniso_U_22
_atom_site_aniso_U_33
_atom_site_aniso_U_23
_atom_site_aniso_U_13
_atom_site_aniso_U_12
N1A 0.0198(15) 0.0261(15) 0.0190(14) 0.0034(11) 0.0022(11) 0.0121(13)
N2A 0.0207(14) 0.0248(15) 0.0222(14) 0.0035(11) 0.0035(11) 0.0117(13)
N3A 0.0235(15) 0.0262(15) 0.0199(14) 0.0017(11) 0.0017(11) 0.0143(13)
N4A 0.0227(15) 0.0345(17) 0.0195(14) 0.0072(12) 0.0025(12) 0.0188(14)
N5A 0.0236(16) 0.0330(17) 0.0200(15) 0.0040(12) 0.0047(12) 0.0175(14)
N6A 0.0264(16) 0.0318(17) 0.0233(16) 0.0082(13) 0.0049(12) 0.0185(14)
C1A 0.0192(17) 0.0185(17) 0.0215(17) -0.0001(13) 0.0013(13) 0.0097(14)
C2A 0.0206(17) 0.0193(17) 0.0187(16) 0.0007(13) 0.0016(13) 0.0090(14)
C3A 0.0211(17) 0.0190(17) 0.0214(17) 0.0025(13) 0.0026(13) 0.0101(14)
C4A 0.0235(18) 0.0278(19) 0.0204(16) 0.0032(14) 0.0032(13) 0.0133(16)
C5A 0.034(2) 0.033(2) 0.032(2) 0.0074(16) 0.0066(16) 0.0185(18)
C6A 0.035(2) 0.037(2) 0.034(2) 0.0079(16) 0.0148(16) 0.0221(18)
C7A 0.0281(19) 0.0297(19) 0.0169(16) 0.0010(14) -0.0001(14) 0.0158(16)
C8A 0.0263(19) 0.041(2) 0.0274(19) 0.0022(16) 0.0019(15) 0.0121(17)
C9A 0.035(2) 0.0277(19) 0.0234(18) 0.0031(15) -0.0044(15) 0.0112(17)
C10A 0.027(2) 0.040(2) 0.038(2) 0.0171(17) 0.0090(16) 0.0227(18)
C11A 0.060(3) 0.066(3) 0.051(3) 0.007(2) 0.011(2) 0.049(3)
C12A 0.029(2) 0.059(3) 0.056(3) 0.017(2) 0.0008(19) 0.025(2)
N1B 0.0303(16) 0.0242(15) 0.0226(14) 0.0003(12) -0.0016(12) 0.0170(13)
N2B 0.0266(15) 0.0230(15) 0.0211(14) -0.0001(11) -0.0029(12) 0.0142(13)
N3B 0.0414(18) 0.0264(16) 0.0262(16) -0.0008(12) -0.0054(13) 0.0225(14)
N4B 0.048(2) 0.0305(17) 0.0252(17) -0.0005(14) -0.0065(15) 0.0276(16)
N5B 0.0295(16) 0.0243(16) 0.0214(14) -0.0009(12) -0.0057(12) 0.0156(14)
N6B 0.048(2) 0.0271(17) 0.0261(16) -0.0043(13) -0.0087(14) 0.0248(16)
C1B 0.0283(19) 0.0246(18) 0.0227(17) 0.0021(14) 0.0012(14) 0.0161(16)
C2B 0.0210(17) 0.0225(18) 0.0212(17) 0.0033(14) 0.0010(13) 0.0110(15)
C3B 0.0240(18) 0.0259(19) 0.0257(18) -0.0017(14) -0.0030(14) 0.0136(16)
C4B 0.048(2) 0.030(2) 0.0320(19) 0.0013(15) -0.0011(17) 0.0281(19)
C5B 0.075(3) 0.054(3) 0.041(2) 0.002(2) 0.004(2) 0.047(3)
C6B 0.065(3) 0.042(2) 0.045(2) 0.0137(19) 0.009(2) 0.038(2)
C7B 0.0285(19) 0.0242(18) 0.0227(17) 0.0003(14) -0.0016(14) 0.0123(16)
C8B 0.033(2) 0.040(2) 0.034(2) -0.0015(17) -0.0083(16) 0.0190(18)
C9B 0.036(2) 0.030(2) 0.033(2) -0.0065(16) -0.0028(16) 0.0159(17)
C10B 0.032(2) 0.032(2) 0.0214(17) -0.0011(14) -0.0029(14) 0.0212(17)
C11B 0.048(3) 0.054(3) 0.029(2) 0.0023(19) 0.0016(18) 0.009(2)
C12B 0.045(2) 0.043(2) 0.032(2) -0.0021(17) -0.0131(17) 0.022(2)
N1C 0.0179(14) 0.0171(14) 0.0227(14) -0.0001(11) -0.0002(11) 0.0095(12)
N2C 0.0184(15) 0.0173(15) 0.0284(15) -0.0008(11) -0.0018(12) 0.0102(13)
C1C 0.0198(17) 0.0192(17) 0.0132(15) -0.0003(12) 0.0003(12) 0.0087(15)
C2C 0.0206(17) 0.0159(17) 0.0242(17) -0.0020(13) -0.0009(13) 0.0063(14)
C3C 0.027(2) 0.0226(19) 0.039(2) 0.0026(16) -0.0026(16) 0.0077(16)
C4C 0.032(2) 0.029(2) 0.036(2) -0.0006(16) -0.0113(16) 0.0083(17)
N1D 0.0187(15) 0.0199(14) 0.0234(14) 0.0003(11) 0.0006(11) 0.0101(12)
N2D 0.0207(16) 0.0188(15) 0.0311(16) 0.0010(12) 0.0000(12) 0.0114(13)
C1D 0.0195(17) 0.0239(18) 0.0150(15) -0.0009(13) 0.0000(13) 0.0108(15)
C2D 0.0210(18) 0.0209(18) 0.0327(19) -0.0024(14) 0.0023(14) 0.0081(15)
C3D 0.035(2) 0.042(2) 0.049(2) 0.0217(19) 0.0094(18) 0.0197(19)
C4D 0.0237(19) 0.036(2) 0.033(2) 0.0034(17) 0.0006(15) 0.0072(17)
C1SA 0.106(7) 0.106(7) 0.017(7) 0.000 0.000 0.053(3)
Cl1A 0.0758(16) 0.0867(17) 0.0565(17) -0.0134(12) 0.0001(11) 0.0465(13)
C1SB 0.121(8) 0.121(8) 0.067(12) 0.000 0.000 0.061(4)
Cl1B 0.161(5) 0.104(4) 0.130(5) -0.050(3) -0.070(3) 0.063(3)

loop_
_atom_type_symbol
_atom_type_description
_atom_type_scat_dispersion_real
_atom_type_scat_dispersion_imag
_atom_type_scat_source
C C 0.0033 0.0016 'International Tables Vol C Tables 4.2.6.8 and 6.1.1.4'
H H 0.0000 0.0000 'International Tables Vol C Tables 4.2.6.8 and 6.1.1.4'
N N 0.0061 0.0033 'International Tables Vol C Tables 4.2.6.8 and 6.1.1.4'
Cl Cl 0.1484 0.1585 'International Tables Vol C Tables 4.2.6.8 and 6.1.1.4'

loop_
_geom_angle_atom_site_label_1
_geom_angle_atom_site_label_2
_geom_angle_atom_site_label_3
_geom_angle
_geom_angle_site_symmetry_1
_geom_angle_site_symmetry_3
_geom_angle_publ_flag
C2A N1A C1A 114.5(3) . . ?
C3A N2A C2A 113.8(3) . . ?
C1A N3A C3A 113.8(3) . . ?
C1A N4A C4A 124.5(3) . . ?
C1A N4A H4A 114(2) . . ?
C4A N4A H4A 121(2) . . ?
C2A N5A C7A 124.2(3) . . ?
C2A N5A H5A 116(2) . . ?
C7A N5A H5A 119(2) . . ?
C3A N6A C10A 125.1(3) . . ?
C3A N6A H6A 118(2) . . ?
C10A N6A H6A 117(2) . . ?
N3A C1A N4A 118.9(3) . . ?
N3A C1A N1A 125.7(3) . . ?
N4A C1A N1A 115.4(3) . . ?
N1A C2A N5A 117.8(3) . . ?
N1A C2A N2A 125.6(3) . . ?
N5A C2A N2A 116.6(3) . . ?
N2A C3A N6A 119.3(3) . . ?
N2A C3A N3A 126.4(3) . . ?
N6A C3A N3A 114.3(3) . . ?
N4A C4A C6A 108.1(3) . . ?
N4A C4A C5A 111.2(3) . . ?
C6A C4A C5A 111.7(3) . . ?
N4A C4A H4AA 108.6 . . ?
C6A C4A H4AA 108.6 . . ?
C5A C4A H4AA 108.6 . . ?
C4A C5A H5AA 109.5 . . ?
C4A C5A H5AB 109.5 . . ?
H5AA C5A H5AB 109.5 . . ?
C4A C5A H5AC 109.5 . . ?
H5AA C5A H5AC 109.5 . . ?
H5AB C5A H5AC 109.5 . . ?
C4A C6A H6AA 109.5 . . ?
C4A C6A H6AB 109.5 . . ?
H6AA C6A H6AB 109.5 . . ?
C4A C6A H6AC 109.5 . . ?
H6AA C6A H6AC 109.5 . . ?
H6AB C6A H6AC 109.5 . . ?
N5A C7A C9A 109.2(3) . . ?
N5A C7A C8A 111.3(3) . . ?
C9A C7A C8A 111.8(3) . . ?
N5A C7A H7AA 108.1 . . ?
C9A C7A H7AA 108.1 . . ?
C8A C7A H7AA 108.1 . . ?
C7A C8A H8AA 109.5 . . ?
C7A C8A H8AB 109.5 . . ?
H8AA C8A H8AB 109.5 . . ?
C7A C8A H8AC 109.5 . . ?
H8AA C8A H8AC 109.5 . . ?
H8AB C8A H8AC 109.5 . . ?
C7A C9A H9AA 109.5 . . ?
C7A C9A H9AB 109.5 . . ?
H9AA C9A H9AB 109.5 . . ?
C7A C9A H9AC 109.5 . . ?
H9AA C9A H9AC 109.5 . . ?
H9AB C9A H9AC 109.5 . . ?
N6A C10A C12A 107.9(3) . . ?
N6A C10A C11A 111.6(3) . . ?
C12A C10A C11A 111.9(3) . . ?
N6A C10A H10A 108.5 . . ?
C12A C10A H10A 108.5 . . ?
C11A C10A H10A 108.5 . . ?
C10A C11A H11A 109.5 . . ?
C10A C11A H11B 109.5 . . ?
H11A C11A H11B 109.5 . . ?
C10A C11A H11C 109.5 . . ?
H11A C11A H11C 109.5 . . ?
H11B C11A H11C 109.5 . . ?
C10A C12A H12A 109.5 . . ?
C10A C12A H12B 109.5 . . ?
H12A C12A H12B 109.5 . . ?
C10A C12A H12C 109.5 . . ?
H12A C12A H12C 109.5 . . ?
H12B C12A H12C 109.5 . . ?
C2B N1B C1B 114.2(3) . . ?
C3B N2B C2B 113.6(3) . . ?
C1B N3B C3B 113.7(3) . . ?
C1B N4B C4B 124.2(3) . . ?
C1B N4B H4B 118(3) . . ?
C4B N4B H4B 118(3) . . ?
C2B N5B C7B 123.9(3) . . ?
C2B N5B H5B 118(2) . . ?
C7B N5B H5B 118(2) . . ?
C3B N6B C10B 125.7(3) . . ?
C3B N6B H6B 117(3) . . ?
C10B N6B H6B 115(3) . . ?
N3B C1B N4B 118.4(3) . . ?
N3B C1B N1B 126.2(3) . . ?
N4B C1B N1B 115.4(3) . . ?
N1B C2B N5B 118.4(3) . . ?
N1B C2B N2B 125.7(3) . . ?
N5B C2B N2B 115.9(3) . . ?
N2B C3B N3B 126.7(3) . . ?
N2B C3B N6B 118.4(3) . . ?
N3B C3B N6B 114.9(3) . . ?
N4B C4B C5B 111.5(3) . . ?
N4B C4B C6B 108.1(3) . . ?
C5B C4B C6B 111.2(3) . . ?
N4B C4B H4BA 108.7 . . ?
C5B C4B H4BA 108.7 . . ?
C6B C4B H4BA 108.7 . . ?
C4B C5B H5BA 109.5 . . ?
C4B C5B H5BB 109.5 . . ?
H5BA C5B H5BB 109.5 . . ?
C4B C5B H5BC 109.5 . . ?
H5BA C5B H5BC 109.5 . . ?
H5BB C5B H5BC 109.5 . . ?
C4B C6B H6BA 109.5 . . ?
C4B C6B H6BB 109.5 . . ?
H6BA C6B H6BB 109.5 . . ?
C4B C6B H6BC 109.5 . . ?
H6BA C6B H6BC 109.5 . . ?
H6BB C6B H6BC 109.5 . . ?
N5B C7B C9B 108.6(3) . . ?
N5B C7B C8B 111.9(3) . . ?
C9B C7B C8B 112.3(3) . . ?
N5B C7B H7BA 108.0 . . ?
C9B C7B H7BA 108.0 . . ?
C8B C7B H7BA 108.0 . . ?
C7B C8B H8BA 109.5 . . ?
C7B C8B H8BB 109.5 . . ?
H8BA C8B H8BB 109.5 . . ?
C7B C8B H8BC 109.5 . . ?
H8BA C8B H8BC 109.5 . . ?
H8BB C8B H8BC 109.5 . . ?
C7B C9B H9BA 109.5 . . ?
C7B C9B H9BB 109.5 . . ?
H9BA C9B H9BB 109.5 . . ?
C7B C9B H9BC 109.5 . . ?
H9BA C9B H9BC 109.5 . . ?
H9BB C9B H9BC 109.5 . . ?
N6B C10B C11B 112.1(3) . . ?
N6B C10B C12B 107.8(3) . . ?
C11B C10B C12B 110.5(3) . . ?
N6B C10B H10B 108.8 . . ?
C11B C10B H10B 108.8 . . ?
C12B C10B H10B 108.8 . . ?
C10B C11B H11D 109.5 . . ?
C10B C11B H11E 109.5 . . ?
H11D C11B H11E 109.5 . . ?
C10B C11B H11F 109.5 . . ?
H11D C11B H11F 109.5 . . ?
H11E C11B H11F 109.5 . . ?
C10B C12B H12D 109.5 . . ?
C10B C12B H12E 109.5 . . ?
H12D C12B H12E 109.5 . . ?
C10B C12B H12F 109.5 . . ?
H12D C12B H12F 109.5 . . ?
H12E C12B H12F 109.5 . . ?
C1C N1C C1C 114.3(3) 2_665 . ?
C1C N2C C2C 124.6(3) . . ?
C1C N2C H2C 118(2) . . ?
C2C N2C H2C 118(2) . . ?
N1C C1C N2C 118.2(3) 3_565 . ?
N1C C1C N1C 125.7(3) 3_565 . ?
N2C C1C N1C 116.1(3) . . ?
N2C C2C C3C 108.9(3) . . ?
N2C C2C C4C 111.9(3) . . ?
C3C C2C C4C 111.3(3) . . ?
N2C C2C H2CA 108.2 . . ?
C3C C2C H2CA 108.2 . . ?
C4C C2C H2CA 108.2 . . ?
C2C C3C H3CA 109.5 . . ?
C2C C3C H3CB 109.5 . . ?
H3CA C3C H3CB 109.5 . . ?
C2C C3C H3CC 109.5 . . ?
H3CA C3C H3CC 109.5 . . ?
H3CB C3C H3CC 109.5 . . ?
C2C C4C H4CA 109.5 . . ?
C2C C4C H4CB 109.5 . . ?
H4CA C4C H4CB 109.5 . . ?
C2C C4C H4CC 109.5 . . ?
H4CA C4C H4CC 109.5 . . ?
H4CB C4C H4CC 109.5 . . ?
C1D N1D C1D 113.7(3) . 2_655 ?
C1D N2D C2D 125.0(3) . . ?
C1D N2D H2D 114(2) . . ?
C2D N2D H2D 120(2) . . ?
N1D C1D N2D 118.5(3) . . ?
N1D C1D N1D 126.3(3) . 3_665 ?
N2D C1D N1D 115.2(3) . 3_665 ?
N2D C2D C4D 108.3(3) . . ?
N2D C2D C3D 111.9(3) . . ?
C4D C2D C3D 111.1(3) . . ?
N2D C2D H2DA 108.5 . . ?
C4D C2D H2DA 108.5 . . ?
C3D C2D H2DA 108.5 . . ?
C2D C3D H3DA 109.5 . . ?
C2D C3D H3DB 109.5 . . ?
H3DA C3D H3DB 109.5 . . ?
C2D C3D H3DC 109.5 . . ?
H3DA C3D H3DC 109.5 . . ?
H3DB C3D H3DC 109.5 . . ?
C2D C4D H4DA 109.5 . . ?
C2D C4D H4DB 109.5 . . ?
H4DA C4D H4DB 109.5 . . ?
C2D C4D H4DC 109.5 . . ?
H4DA C4D H4DC 109.5 . . ?
H4DB C4D H4DC 109.5 . . ?
Cl1A C1SA Cl1A 119.69(10) 2_655 . ?
Cl1A C1SA Cl1A 119.69(10) 2_655 3_665 ?
Cl1A C1SA Cl1A 119.69(10) . 3_665 ?
Cl1A C1SA H1SA 93.2 2_655 . ?
Cl1A C1SA H1SA 93.2 . . ?
Cl1A C1SA H1SA 93.2 3_665 . ?
Cl1B C1SB Cl1B 109.4(5) 2_655 . ?
Cl1B C1SB Cl1B 109.4(5) 2_655 3_665 ?
Cl1B C1SB Cl1B 109.4(5) . 3_665 ?
Cl1B C1SB H1SB 109.5 2_655 . ?
Cl1B C1SB H1SB 109.5 . . ?
Cl1B C1SB H1SB 109.5 3_665 . ?

loop_
_geom_bond_atom_site_label_1
_geom_bond_atom_site_label_2
_geom_bond_distance
_geom_bond_site_symmetry_2
_geom_bond_publ_flag
N1A C2A 1.338(4) . ?
N1A C1A 1.350(4) . ?
N2A C3A 1.333(4) . ?
N2A C2A 1.355(4) . ?
N3A C1A 1.335(4) . ?
N3A C3A 1.355(4) . ?
N4A C1A 1.343(4) . ?
N4A C4A 1.466(4) . ?
N4A H4A 0.85(3) . ?
N5A C2A 1.340(4) . ?
N5A C7A 1.457(4) . ?
N5A H5A 0.85(4) . ?
N6A C3A 1.345(4) . ?
N6A C10A 1.459(4) . ?
N6A H6A 0.87(4) . ?
C4A C6A 1.519(5) . ?
C4A C5A 1.521(5) . ?
C4A H4AA 1.0000 . ?
C5A H5AA 0.9800 . ?
C5A H5AB 0.9800 . ?
C5A H5AC 0.9800 . ?
C6A H6AA 0.9800 . ?
C6A H6AB 0.9800 . ?
C6A H6AC 0.9800 . ?
C7A C9A 1.513(4) . ?
C7A C8A 1.517(5) . ?
C7A H7AA 1.0000 . ?
C8A H8AA 0.9800 . ?
C8A H8AB 0.9800 . ?
C8A H8AC 0.9800 . ?
C9A H9AA 0.9800 . ?
C9A H9AB 0.9800 . ?
C9A H9AC 0.9800 . ?
C10A C12A 1.515(5) . ?
C10A C11A 1.525(5) . ?
C10A H10A 1.0000 . ?
C11A H11A 0.9800 . ?
C11A H11B 0.9800 . ?
C11A H11C 0.9800 . ?
C12A H12A 0.9800 . ?
C12A H12B 0.9800 . ?
C12A H12C 0.9800 . ?
N1B C2B 1.335(4) . ?
N1B C1B 1.354(4) . ?
N2B C3B 1.337(4) . ?
N2B C2B 1.355(4) . ?
N3B C1B 1.327(4) . ?
N3B C3B 1.348(4) . ?
N4B C1B 1.344(4) . ?
N4B C4B 1.452(4) . ?
N4B H4B 0.83(4) . ?
N5B C2B 1.344(4) . ?
N5B C7B 1.459(4) . ?
N5B H5B 0.89(4) . ?
N6B C3B 1.350(4) . ?
N6B C10B 1.452(4) . ?
N6B H6B 0.85(4) . ?
C4B C5B 1.514(5) . ?
C4B C6B 1.519(5) . ?
C4B H4BA 1.0000 . ?
C5B H5BA 0.9800 . ?
C5B H5BB 0.9800 . ?
C5B H5BC 0.9800 . ?
C6B H6BA 0.9800 . ?
C6B H6BB 0.9800 . ?
C6B H6BC 0.9800 . ?
C7B C9B 1.518(5) . ?
C7B C8B 1.526(5) . ?
C7B H7BA 1.0000 . ?
C8B H8BA 0.9800 . ?
C8B H8BB 0.9800 . ?
C8B H8BC 0.9800 . ?
C9B H9BA 0.9800 . ?
C9B H9BB 0.9800 . ?
C9B H9BC 0.9800 . ?
C10B C11B 1.509(5) . ?
C10B C12B 1.519(5) . ?
C10B H10B 1.0000 . ?
C11B H11D 0.9800 . ?
C11B H11E 0.9800 . ?
C11B H11F 0.9800 . ?
C12B H12D 0.9800 . ?
C12B H12E 0.9800 . ?
C12B H12F 0.9800 . ?
N1C C1C 1.336(4) 2_665 ?
N1C C1C 1.350(4) . ?
N2C C1C 1.340(4) . ?
N2C C2C 1.453(4) . ?
N2C H2C 0.83(3) . ?
C2C C3C 1.510(4) . ?
C2C C4C 1.521(4) . ?
C2C H2CA 1.0000 . ?
C3C H3CA 0.9800 . ?
C3C H3CB 0.9800 . ?
C3C H3CC 0.9800 . ?
C4C H4CA 0.9800 . ?
C4C H4CB 0.9800 . ?
C4C H4CC 0.9800 . ?
N1D C1D 1.335(4) . ?
N1D C1D 1.353(4) 2_655 ?
N2D C1D 1.343(4) . ?
N2D C2D 1.454(4) . ?
N2D H2D 0.85(4) . ?
C2D C4D 1.519(5) . ?
C2D C3D 1.521(5) . ?
C2D H2DA 1.0000 . ?
C3D H3DA 0.9800 . ?
C3D H3DB 0.9800 . ?
C3D H3DC 0.9800 . ?
C4D H4DA 0.9800 . ?
C4D H4DB 0.9800 . ?
C4D H4DC 0.9800 . ?
C1SA Cl1A 1.620(2) 2_655 ?
C1SA Cl1A 1.620(2) . ?
C1SA Cl1A 1.620(2) 3_665 ?
C1SA H1SA 1.0000 . ?
C1SB Cl1B 1.664(5) 2_655 ?
C1SB Cl1B 1.664(5) . ?
C1SB Cl1B 1.664(5) 3_665 ?
C1SB H1SB 1.0000 . ?

loop_
_geom_hbond_atom_site_label_D
_geom_hbond_atom_site_label_H
_geom_hbond_atom_site_label_A
_geom_hbond_distance_DH
_geom_hbond_distance_HA
_geom_hbond_distance_DA
_geom_hbond_angle_DHA
_geom_hbond_site_symmetry_A
_geom_hbond_publ_flag
N4A H4A N1D 0.85(3) 2.15(3) 2.995(4) 170(3) 3_665 yes
N5A H5A N2A 0.85(4) 2.18(4) 3.020(4) 169(3) 12 yes
N6A H6A N1B 0.87(4) 2.17(4) 3.031(4) 170(3) . yes
N4B H4B N3A 0.83(4) 2.25(4) 3.079(4) 172(4) . yes
N5B H5B N1C 0.89(4) 2.14(4) 3.026(4) 179(4) . yes
C5B H5BA N3B 0.98 2.68 3.218(5) 114.5 . yes
C8B H8BA N1B 0.98 2.69 3.221(5) 114.7 . yes
C11B H11D N2B 0.98 2.61 3.179(5) 117.4 . yes
C11B H11E Cl1A^a 0.98 2.83 3.550(5) 130.8 29 yes
N2C H2C N2B 0.83(3) 2.24(3) 3.063(4) 170(3) . yes
N2D H2D N1A 0.85(4) 2.15(4) 2.986(4) 168(3) . yes
C3D H3DA Cl1B^b 0.98 2.63 3.162(6) 114.4 . yes

loop_
_geom_torsion_atom_site_label_1
_geom_torsion_atom_site_label_2
_geom_torsion_atom_site_label_3
_geom_torsion_atom_site_label_4
_geom_torsion
_geom_torsion_site_symmetry_1
_geom_torsion_site_symmetry_2
_geom_torsion_site_symmetry_3
_geom_torsion_site_symmetry_4
_geom_torsion_publ_flag
C3A N3A C1A N4A -178.0(3) . . . . ?
C3A N3A C1A N1A 2.8(4) . . . . ?
C4A N4A C1A N3A 9.3(5) . . . . ?
C4A N4A C1A N1A -171.5(3) . . . . ?
C2A N1A C1A N3A -3.4(5) . . . . ?
C2A N1A C1A N4A 177.4(3) . . . . ?
C1A N1A C2A N5A -179.5(3) . . . . ?
C1A N1A C2A N2A 1.5(5) . . . . ?
C7A N5A C2A N1A 1.4(5) . . . . ?
C7A N5A C2A N2A -179.5(3) . . . . ?
C3A N2A C2A N1A 0.6(5) . . . . ?
C3A N2A C2A N5A -178.4(3) . . . . ?
C2A N2A C3A N6A 178.2(3) . . . . ?
C2A N2A C3A N3A -1.3(5) . . . . ?
C10A N6A C3A N2A 2.6(5) . . . . ?
C10A N6A C3A N3A -177.9(3) . . . . ?
C1A N3A C3A N2A -0.3(5) . . . . ?
C1A N3A C3A N6A -179.7(3) . . . . ?
C1A N4A C4A C6A -161.9(3) . . . . ?
C1A N4A C4A C5A 75.1(4) . . . . ?
C2A N5A C7A C9A -155.7(3) . . . . ?
C2A N5A C7A C8A 80.4(4) . . . . ?
C3A N6A C10A C12A -161.3(3) . . . . ?
C3A N6A C10A C11A 75.4(4) . . . . ?
C3B N3B C1B N4B 179.3(3) . . . . ?
C3B N3B C1B N1B -1.0(5) . . . . ?
C4B N4B C1B N3B 0.8(5) . . . . ?
C4B N4B C1B N1B -179.0(3) . . . . ?
C2B N1B C1B N3B -1.4(5) . . . . ?
C2B N1B C1B N4B 178.3(3) . . . . ?
C1B N1B C2B N5B -177.6(3) . . . . ?
C1B N1B C2B N2B 3.7(5) . . . . ?
C7B N5B C2B N1B 7.5(5) . . . . ?
C7B N5B C2B N2B -173.6(3) . . . . ?
C3B N2B C2B N1B -3.2(5) . . . . ?
C3B N2B C2B N5B 178.1(3) . . . . ?
C2B N2B C3B N3B 0.3(5) . . . . ?
C2B N2B C3B N6B -179.3(3) . . . . ?
C1B N3B C3B N2B 1.6(5) . . . . ?
C1B N3B C3B N6B -178.8(3) . . . . ?
C10B N6B C3B N2B 14.1(5) . . . . ?
C10B N6B C3B N3B -165.5(3) . . . . ?
C1B N4B C4B C5B 76.1(4) . . . . ?
C1B N4B C4B C6B -161.4(3) . . . . ?
C2B N5B C7B C9B -163.6(3) . . . . ?
C2B N5B C7B C8B 71.9(4) . . . . ?
C3B N6B C10B C11B 62.7(5) . . . . ?
C3B N6B C10B C12B -175.4(3) . . . . ?
C2C N2C C1C N1C 0.5(4) . . . 3_565 ?
C2C N2C C1C N1C 179.7(3) . . . . ?
C1C N1C C1C N1C -0.7(5) 2_665 . . 3_565 ?
C1C N1C C1C N2C -179.5(3) 2_665 . . . ?
C1C N2C C2C C3C -156.7(3) . . . . ?
C1C N2C C2C C4C 79.8(4) . . . . ?
C1D N1D C1D N2D -179.5(3) 2_655 . . . ?
C1D N1D C1D N1D 1.0(6) 2_655 . . 3_665 ?
C2D N2D C1D N1D 5.0(5) . . . . ?
C2D N2D C1D N1D -175.4(3) . . . 3_665 ?
C1D N2D C2D C4D -163.4(3) . . . . ?
C1D N2D C2D C3D 73.9(4) . . . . ?
